data_1511025
loop_
_publ_author_name
'Jobic, S.'
'Goubin, F.'
'Brec, R.'
'Rocquefelte, X.'
'Deniard, P.'
'Montardi, Y.'

_publ_section_title
;
 Optical properties of Ce B O3 and Ce B3 O6 compounds: first- principles
 calculations and experimental results
;
_journal_name_full 'Journal of Solid State Chemistry'
_journal_page_first 89
_journal_page_last 100
_journal_paper_doi 10.1016/S0022-4596(03)00322-0
_journal_volume 177
_journal_year 2004
_chemical_formula_sum 'B Ce O3'
_chemical_name_systematic 'Ce (B O3)'
_space_group_IT_number 62
_symmetry_space_group_name_Hall '-P 2ac 2n'
_symmetry_space_group_name_H-M 'P n m a'
_cell_angle_alpha 90
_cell_angle_beta 90
_cell_angle_gamma 90
_cell_formula_units_Z 4
_cell_length_a 5.8125
_cell_length_b 5.07801
_cell_length_c 8.1947
_cell_volume 241.874
_citation_journal_id_ASTM JSSCBI
_cod_data_source_file boron0-1_109.cif
_cod_data_source_block B1Ce1O3
_cod_original_cell_volume 241.8742
_cod_original_formula_sum 'B1 Ce1 O3'
_cod_database_code 1511025

loop_
_symmetry_equiv_pos_as_xyz
x,y,z
-x+1/2,-y,z+1/2
x+1/2,-y+1/2,-z+1/2
-x,y+1/2,-z
-x,-y,-z
x-1/2,y,-z-1/2
-x-1/2,y-1/2,z-1/2
x,-y-1/2,z

loop_
_atom_site_label
_atom_site_type_symbol
_atom_site_fract_x
_atom_site_fract_y
_atom_site_fract_z
_atom_site_occupancy
_atom_site_U_iso_or_equiv
O1 O-2 0.41 0.25 0.074 1 0.0
B1 B+3 0.417 0.25 0.252 1 0.0
O2 O-2 0.4103 0.489 0.3244 1 0.0
Ce1 Ce+3 0.2571 0.25 0.5842 1 0.0
